data_7051714
loop_
_publ_author_name
'Ababei, Rodica'
'Li, Yang-Guang'
'Roubeau, Olivier'
'Kalisz, Marguerite'
'Br\'efuel, Nicolas'
'Coulon, Claude'
'Hart\'e, Etienne'
'Liu, Xueting'
'Mathoni\`ere, Corine'
'Cl\'erac, Rodolphe'

_publ_section_title
;
 Bimetallic cyanido-bridged magnetic materials derived from
 manganese(iii) Schiff-base complexes and
 pentacyanidonitrosylferrate(ii) precursor
;
_journal_issue 6
_journal_name_full 'New Journal of Chemistry'
_journal_page_first 1237
_journal_paper_doi 10.1039/b903399h
_journal_volume 33
_journal_year 2009
_chemical_formula_moiety 'C85 H88 Fe Mn4 N14 O9, 2(C H4 O), 2(Cl O4), H2 O'
_chemical_formula_sum 'C87 H98 Cl2 Fe Mn4 N14 O20'
_chemical_formula_weight 2006.30
_chemical_name_systematic
;
?
;
_space_group_IT_number 87
_symmetry_cell_setting tetragonal
_symmetry_space_group_name_Hall '-I 4'
_symmetry_space_group_name_H-M 'I 4/m'
_atom_sites_solution_hydrogens geom
_atom_sites_solution_primary direct
_atom_sites_solution_secondary difmap
_audit_creation_method SHELXL-97
_cell_angle_alpha 90.00
_cell_angle_beta 90.00
_cell_angle_gamma 90.00
_cell_formula_units_Z 4
_cell_length_a 18.5154(8)
_cell_length_b 18.5154(8)
_cell_length_c 27.4984(13)
_cell_measurement_reflns_used 4473
_cell_measurement_temperature 150(2)
_cell_measurement_theta_max 26.65
_cell_measurement_theta_min 2.34
_cell_volume 9427.0(7)
_computing_cell_refinement 'Bruker SAINT v7.34a'
_computing_data_collection 'Bruker APEX 2'
_computing_data_reduction 'Bruker SAINT v7.34a'
_computing_molecular_graphics 'Bruker SHELXTL'
_computing_publication_material 'Bruker SHELXTL & local programs'
_computing_structure_refinement 'Bruker SHELXTL'
_computing_structure_solution 'Bruker SHELXTL'
_diffrn_ambient_temperature 150(2)
_diffrn_measured_fraction_theta_full 0.997
_diffrn_measured_fraction_theta_max 0.997
_diffrn_measurement_device_type 'Bruker APEX II CCD diffractometer'
_diffrn_measurement_method '\w rotation with narrow frames'
_diffrn_radiation_monochromator 'silicon 111'
_diffrn_radiation_source 'Advanced Light Source station 11.3.1'
_diffrn_radiation_type synchrotron
_diffrn_radiation_wavelength 0.77490
_diffrn_reflns_av_R_equivalents 0.0781
_diffrn_reflns_av_sigmaI/netI 0.0662
_diffrn_reflns_limit_h_max 22
_diffrn_reflns_limit_h_min -22
_diffrn_reflns_limit_k_max 22
_diffrn_reflns_limit_k_min -20
_diffrn_reflns_limit_l_max 33
_diffrn_reflns_limit_l_min -32
_diffrn_reflns_number 26410
_diffrn_reflns_theta_full 28.50
_diffrn_reflns_theta_max 28.57
_diffrn_reflns_theta_min 2.34
_diffrn_standards_number 0
_exptl_absorpt_coefficient_mu 0.994
_exptl_absorpt_correction_T_max 0.98
_exptl_absorpt_correction_T_min 0.84
_exptl_absorpt_correction_type multi-scan
_exptl_absorpt_process_details 'sadabs 2007/4'
_exptl_crystal_colour orange
_exptl_crystal_density_diffrn 1.414
_exptl_crystal_density_method 'not measured'
_exptl_crystal_description plate
_exptl_crystal_F_000 4152
_exptl_crystal_size_max 0.18
_exptl_crystal_size_mid 0.16
_exptl_crystal_size_min 0.02
_refine_diff_density_max 1.652
_refine_diff_density_min -0.787
_refine_diff_density_rms 0.116
_refine_ls_extinction_method none
_refine_ls_goodness_of_fit_ref 1.032
_refine_ls_hydrogen_treatment constr
_refine_ls_matrix_type full
_refine_ls_number_parameters 367
_refine_ls_number_reflns 4752
_refine_ls_number_restraints 194
_refine_ls_restrained_S_all 1.061
_refine_ls_R_factor_all 0.0855
_refine_ls_R_factor_gt 0.0699
_refine_ls_shift/su_max 0.000
_refine_ls_shift/su_mean 0.000
_refine_ls_structure_factor_coef Fsqd
_refine_ls_weighting_details 'calc w=1/[\s^2^(Fo^2^)+(0.1403P)^2^+28.2057P] where P=(Fo^2^+2Fc^2^)/3'
_refine_ls_weighting_scheme calc
_refine_ls_wR_factor_gt 0.2085
_refine_ls_wR_factor_ref 0.2284
_reflns_number_gt 3724
_reflns_number_total 4752
_reflns_threshold_expression >2sigma(I)
_cod_data_source_file b903399h.txt
_cod_data_source_block rod1
_cod_original_sg_symbol_H-M I4/m
_cod_database_code 7051714

loop_
_symmetry_equiv_pos_as_xyz
'x, y, z'
'-x, -y, z'
'-y, x, z'
'y, -x, z'
'x+1/2, y+1/2, z+1/2'
'-x+1/2, -y+1/2, z+1/2'
'-y+1/2, x+1/2, z+1/2'
'y+1/2, -x+1/2, z+1/2'
'-x, -y, -z'
'x, y, -z'
'y, -x, -z'
'-y, x, -z'
'-x+1/2, -y+1/2, -z+1/2'
'x+1/2, y+1/2, -z+1/2'
'y+1/2, -x+1/2, -z+1/2'
'-y+1/2, x+1/2, -z+1/2'

loop_
_atom_site_label
_atom_site_type_symbol
_atom_site_fract_x
_atom_site_fract_y
_atom_site_fract_z
_atom_site_U_iso_or_equiv
_atom_site_adp_type
_atom_site_occupancy
_atom_site_symmetry_multiplicity
_atom_site_calc_flag
_atom_site_refinement_flags
_atom_site_disorder_assembly
_atom_site_disorder_group
Fe1 Fe 0.0000 0.0000 0.23546(4) 0.0329(3) Uani 1 4 d S . .
Mn1 Mn 0.18451(3) 0.21060(3) 0.21408(2) 0.0338(3) Uani 1 1 d . . .
O1 O 0.0000 0.0000 0.3377(3) 0.062(2) Uani 1 4 d S . .
O2 O 0.20516(17) 0.20428(16) 0.28154(10) 0.0359(7) Uani 1 1 d . . .
O3 O 0.13227(17) 0.29655(17) 0.22084(12) 0.0411(7) Uani 1 1 d . . .
N1 N 0.0853(2) 0.1419(2) 0.22234(13) 0.0380(8) Uani 1 1 d . . .
N2 N 0.0000 0.0000 0.1237(3) 0.060(2) Uani 1 4 d S . .
N3 N 0.0000 0.0000 0.2959(3) 0.0409(17) Uani 1 4 d S . .
N4 N 0.24001(19) 0.12094(19) 0.20126(13) 0.0355(8) Uani 1 1 d . . .
N5 N 0.18958(19) 0.21760(19) 0.14258(13) 0.0360(8) Uani 1 1 d . . .
C1 C 0.0519(2) 0.0899(2) 0.22850(15) 0.0345(9) Uani 1 1 d . . .
C2 C 0.0000 0.0000 0.1645(4) 0.044(2) Uani 1 4 d S . .
C3 C 0.2018(2) 0.1407(2) 0.30521(16) 0.0360(9) Uani 1 1 d . . .
C4 C 0.1780(2) 0.1400(3) 0.35386(16) 0.0404(10) Uani 1 1 d . . .
H4A H 0.1622 0.1834 0.3689 0.048 Uiso 1 1 calc R . .
C5 C 0.1776(3) 0.0760(3) 0.37973(17) 0.0487(12) Uani 1 1 d . . .
H5A H 0.1616 0.0761 0.4126 0.058 Uiso 1 1 calc R . .
C6 C 0.2002(3) 0.0111(3) 0.35862(19) 0.0510(13) Uani 1 1 d . . .
H6A H 0.1999 -0.0324 0.3770 0.061 Uiso 1 1 calc R . .
C7 C 0.2230(3) 0.0110(2) 0.31099(18) 0.0427(10) Uani 1 1 d . . .
H7A H 0.2390 -0.0328 0.2966 0.051 Uiso 1 1 calc R . .
C8 C 0.2227(2) 0.0750(2) 0.28342(15) 0.0360(9) Uani 1 1 d . . .
C9 C 0.2472(2) 0.0704(2) 0.23324(16) 0.0375(9) Uani 1 1 d . . .
H9A H 0.2702 0.0270 0.2233 0.045 Uiso 1 1 calc R . .
C10 C 0.2717(3) 0.1144(2) 0.15091(16) 0.0402(10) Uani 1 1 d . . .
C11 C 0.2854(3) 0.0356(3) 0.13645(19) 0.0534(13) Uani 1 1 d . . .
H11A H 0.3211 0.0143 0.1585 0.080 Uiso 1 1 calc R . .
H11B H 0.3037 0.0338 0.1030 0.080 Uiso 1 1 calc R . .
H11C H 0.2401 0.0084 0.1386 0.080 Uiso 1 1 calc R . .
C12 C 0.3431(3) 0.1550(3) 0.15220(18) 0.0480(11) Uani 1 1 d . . .
H12A H 0.3767 0.1300 0.1741 0.072 Uiso 1 1 calc R . .
H12B H 0.3350 0.2042 0.1640 0.072 Uiso 1 1 calc R . .
H12C H 0.3637 0.1567 0.1194 0.072 Uiso 1 1 calc R . .
C13 C 0.2148(3) 0.1504(2) 0.11649(16) 0.0409(10) Uani 1 1 d . . .
C14 C 0.2471(3) 0.1682(3) 0.06666(18) 0.0535(13) Uani 1 1 d . . .
H14A H 0.2102 0.1909 0.0462 0.080 Uiso 1 1 calc R . .
H14B H 0.2640 0.1236 0.0511 0.080 Uiso 1 1 calc R . .
H14C H 0.2879 0.2014 0.0708 0.080 Uiso 1 1 calc R . .
C15 C 0.1478(3) 0.1022(3) 0.11001(18) 0.0514(12) Uani 1 1 d . . .
H15A H 0.1132 0.1263 0.0885 0.077 Uiso 1 1 calc R . .
H15B H 0.1253 0.0937 0.1418 0.077 Uiso 1 1 calc R . .
H15C H 0.1623 0.0559 0.0957 0.077 Uiso 1 1 calc R . .
C16 C 0.1697(2) 0.2740(2) 0.11838(17) 0.0399(10) Uani 1 1 d . . .
H16A H 0.1753 0.2724 0.0841 0.048 Uiso 1 1 calc R . .
C17 C 0.1398(2) 0.3391(2) 0.13864(17) 0.0403(10) Uani 1 1 d . . .
C18 C 0.1258(3) 0.3966(3) 0.1061(2) 0.0507(12) Uani 1 1 d . . .
H18A H 0.1362 0.3908 0.0726 0.061 Uiso 1 1 calc R . .
C19 C 0.0972(3) 0.4611(3) 0.1225(2) 0.0570(14) Uani 1 1 d . . .
H19A H 0.0881 0.4994 0.1003 0.068 Uiso 1 1 calc R . .
C20 C 0.0823(3) 0.4694(3) 0.1710(2) 0.0519(13) Uani 1 1 d . . .
H20A H 0.0640 0.5143 0.1824 0.062 Uiso 1 1 calc R . .
C21 C 0.0931(2) 0.4140(2) 0.20371(19) 0.0437(10) Uani 1 1 d . . .
H21A H 0.0804 0.4203 0.2369 0.052 Uiso 1 1 calc R . .
C22 C 0.1230(2) 0.3477(2) 0.18789(17) 0.0362(9) Uani 1 1 d . . .
Cl1 Cl 0.5586(3) -0.2360(3) 0.5000 0.0822(13) Uani 0.50 2 d SPDU . 1
O4 O 0.6244(7) -0.2050(7) 0.5000 0.084(3) Uani 0.50 2 d SPDU . 1
O5 O 0.5506(10) -0.2775(11) 0.4585(5) 0.085(4) Uani 0.25 1 d PDU . 1
O6 O 0.5052(9) -0.1827(10) 0.5000 0.124(5) Uani 0.50 2 d SPDU . 1
Cl2 Cl 0.2431(4) -0.0625(3) 0.5000 0.0889(15) Uani 0.50 2 d SPDU . 2
O7 O 0.2273(15) 0.0127(7) 0.5000 0.100(3) Uani 0.25 2 d SPDU . 2
O9 O 0.2033(10) -0.1063(10) 0.5336(7) 0.100(3) Uani 0.25 1 d PDU . 2
O10 O 0.3196(8) -0.0769(13) 0.5000 0.099(3) Uani 0.25 2 d SPDU . 2
O8 O 0.2382(10) -0.1038(10) 0.5441(6) 0.097(3) Uani 0.25 1 d PDU . 2
O11 O 0.1807(10) -0.0138(11) 0.5000 0.098(3) Uani 0.25 2 d SPDU . 2
O12 O 0.3061(11) -0.0155(12) 0.5000 0.100(3) Uani 0.25 2 d SPDU . 2
O1S O 0.4658(8) -0.1014(8) 0.5000 0.083(4) Uani 0.50 2 d SPU A 2
C1S C 0.4497(17) -0.0268(17) 0.5000 0.120(9) Uani 0.50 2 d SPU A 2
O2S O 0.5430(15) -0.3653(12) 0.5000 0.149(8) Uani 0.50 2 d SPU . 2
C2S C 0.5198(18) -0.4361(14) 0.5290(9) 0.077(7) Uani 0.25 1 d PU . 2
O1W O 0.1608(6) -0.2676(7) 0.5000 0.142(4) Uani 1 2 d SU . .

loop_
_atom_site_aniso_label
_atom_site_aniso_U_11
_atom_site_aniso_U_22
_atom_site_aniso_U_33
_atom_site_aniso_U_23
_atom_site_aniso_U_13
_atom_site_aniso_U_12
Fe1 0.0340(4) 0.0340(4) 0.0306(6) 0.000 0.000 0.000
Mn1 0.0377(4) 0.0327(4) 0.0310(4) 0.0032(2) 0.0041(2) 0.0061(2)
O1 0.078(3) 0.078(3) 0.030(4) 0.000 0.000 0.000
O2 0.0418(16) 0.0350(15) 0.0310(15) 0.0043(11) 0.0052(12) 0.0024(12)
O3 0.0412(17) 0.0373(16) 0.0447(17) 0.0017(13) 0.0054(13) 0.0085(13)
N1 0.0375(19) 0.041(2) 0.0361(18) 0.0006(15) 0.0039(15) 0.0047(16)
N2 0.075(4) 0.075(4) 0.031(4) 0.000 0.000 0.000
N3 0.041(3) 0.041(3) 0.040(4) 0.000 0.000 0.000
N4 0.0368(18) 0.0359(18) 0.0337(18) 0.0030(14) 0.0044(14) 0.0038(14)
N5 0.0408(19) 0.0350(18) 0.0321(19) 0.0031(14) 0.0049(14) 0.0018(14)
C1 0.034(2) 0.037(2) 0.032(2) 0.0000(17) 0.0011(16) 0.0038(18)
C2 0.045(3) 0.045(3) 0.042(5) 0.000 0.000 0.000
C3 0.031(2) 0.041(2) 0.036(2) 0.0060(18) -0.0019(16) -0.0042(17)
C4 0.039(2) 0.046(2) 0.036(2) 0.0042(18) 0.0022(18) -0.0096(19)
C5 0.054(3) 0.059(3) 0.033(2) 0.009(2) -0.002(2) -0.013(2)
C6 0.060(3) 0.047(3) 0.046(3) 0.017(2) -0.014(2) -0.012(2)
C7 0.046(2) 0.035(2) 0.047(3) 0.0090(19) -0.011(2) -0.0031(18)
C8 0.033(2) 0.038(2) 0.037(2) 0.0062(17) -0.0040(17) -0.0022(17)
C9 0.037(2) 0.033(2) 0.042(2) 0.0036(18) 0.0007(18) 0.0016(17)
C10 0.049(3) 0.035(2) 0.037(2) 0.0029(17) 0.0107(19) 0.0086(18)
C11 0.072(3) 0.041(3) 0.047(3) 0.002(2) 0.015(2) 0.017(2)
C12 0.046(3) 0.051(3) 0.048(3) 0.008(2) 0.013(2) 0.011(2)
C13 0.054(3) 0.035(2) 0.033(2) 0.0001(17) 0.0074(19) 0.0069(19)
C14 0.068(3) 0.054(3) 0.039(2) 0.005(2) 0.010(2) 0.015(2)
C15 0.067(3) 0.048(3) 0.039(2) -0.010(2) 0.000(2) 0.001(2)
C16 0.039(2) 0.040(2) 0.041(2) 0.0067(18) -0.0006(18) 0.0013(18)
C17 0.034(2) 0.036(2) 0.050(3) 0.0057(19) -0.0016(19) -0.0018(17)
C18 0.055(3) 0.042(3) 0.055(3) 0.015(2) -0.003(2) 0.005(2)
C19 0.059(3) 0.036(2) 0.076(4) 0.014(2) -0.006(3) 0.005(2)
C20 0.043(3) 0.034(2) 0.078(4) -0.002(2) -0.010(2) 0.0018(19)
C21 0.035(2) 0.039(2) 0.057(3) -0.004(2) -0.005(2) 0.0032(18)
C22 0.0283(19) 0.033(2) 0.048(2) 0.0027(18) -0.0037(17) 0.0009(16)
Cl1 0.089(3) 0.097(3) 0.061(2) 0.000 0.000 0.027(2)
O4 0.099(5) 0.089(7) 0.063(6) 0.000 0.000 0.017(4)
O5 0.076(9) 0.121(10) 0.058(7) -0.004(6) 0.027(7) -0.011(7)
O6 0.112(7) 0.114(10) 0.146(13) 0.000 0.000 0.045(7)
Cl2 0.152(5) 0.066(2) 0.049(2) 0.000 0.000 0.021(3)
O7 0.164(7) 0.066(3) 0.069(6) 0.000 0.000 0.020(4)
O9 0.145(6) 0.086(5) 0.068(6) 0.019(4) 0.000(4) 0.021(5)
O10 0.147(5) 0.071(6) 0.081(7) 0.000 0.000 0.012(5)
O8 0.154(7) 0.087(5) 0.051(5) 0.011(4) -0.004(4) 0.023(5)
O11 0.158(6) 0.068(6) 0.068(7) 0.000 0.000 0.025(4)
O12 0.158(6) 0.072(5) 0.071(7) 0.000 0.000 0.014(4)
O1S 0.085(7) 0.086(7) 0.078(7) 0.000 0.000 -0.023(6)
C1S 0.121(12) 0.122(12) 0.117(12) 0.000 0.000 -0.009(9)
O2S 0.186(12) 0.129(10) 0.131(11) 0.000 0.000 -0.017(9)
C2S 0.111(11) 0.063(10) 0.057(10) 0.000(8) 0.002(8) -0.019(9)
O1W 0.122(6) 0.181(8) 0.122(7) 0.000 0.000 0.001(6)

loop_
_atom_type_symbol
_atom_type_description
_atom_type_scat_dispersion_real
_atom_type_scat_dispersion_imag
_atom_type_scat_source
C C -0.0020 0.0020 'International Tables Vol C Tables 4.2.6.8 and 6.1.1.4'
H H 0.0000 0.0000 'International Tables Vol C Tables 4.2.6.8 and 6.1.1.4'
N N -0.0031 0.0040 'International Tables Vol C Tables 4.2.6.8 and 6.1.1.4'
O O -0.0041 0.0074 'International Tables Vol C Tables 4.2.6.8 and 6.1.1.4'
Cl Cl 0.1484 0.1585 'International Tables Vol C Tables 4.2.6.8 and 6.1.1.4'
Mn Mn 0.2237 0.8587 'International Tables Vol C Tables 4.2.6.8 and 6.1.1.4'
Fe Fe 0.2064 0.9930 'International Tables Vol C Tables 4.2.6.8 and 6.1.1.4'

loop_
_geom_angle_atom_site_label_1
_geom_angle_atom_site_label_2
_geom_angle_atom_site_label_3
_geom_angle
_geom_angle_site_symmetry_1
_geom_angle_site_symmetry_3
_geom_angle_publ_flag
N3 Fe1 C1 95.69(13) . 2 ?
N3 Fe1 C1 95.69(13) . . ?
C1 Fe1 C1 168.6(3) 2 . ?
N3 Fe1 C1 95.69(13) . 3 ?
C1 Fe1 C1 89.44(3) 2 3 ?
C1 Fe1 C1 89.44(3) . 3 ?
N3 Fe1 C1 95.69(13) . 4 ?
C1 Fe1 C1 89.44(3) 2 4 ?
C1 Fe1 C1 89.44(3) . 4 ?
C1 Fe1 C1 168.6(3) 3 4 ?
N3 Fe1 C2 180.000(1) . . ?
C1 Fe1 C2 84.31(13) 2 . ?
C1 Fe1 C2 84.31(13) . . ?
C1 Fe1 C2 84.31(13) 3 . ?
C1 Fe1 C2 84.31(13) 4 . ?
O3 Mn1 O2 93.41(14) . . ?
O3 Mn1 N5 93.88(14) . . ?
O2 Mn1 N5 165.65(15) . . ?
O3 Mn1 N4 175.44(14) . . ?
O2 Mn1 N4 91.02(14) . . ?
N5 Mn1 N4 81.56(15) . . ?
O3 Mn1 N1 92.78(14) . . ?
O2 Mn1 N1 91.78(13) . . ?
N5 Mn1 N1 100.18(14) . . ?
N4 Mn1 N1 88.16(14) . . ?
C3 O2 Mn1 121.1(3) . . ?
C22 O3 Mn1 127.4(3) . . ?
C1 N1 Mn1 157.4(3) . . ?
O1 N3 Fe1 180.000(1) . . ?
C9 N4 C10 121.8(4) . . ?
C9 N4 Mn1 122.6(3) . . ?
C10 N4 Mn1 115.6(3) . . ?
C16 N5 C13 120.6(4) . . ?
C16 N5 Mn1 123.6(3) . . ?
C13 N5 Mn1 115.7(3) . . ?
N1 C1 Fe1 176.2(4) . . ?
N2 C2 Fe1 180.0 . . ?
O2 C3 C4 118.9(4) . . ?
O2 C3 C8 122.4(4) . . ?
C4 C3 C8 118.7(4) . . ?
C5 C4 C3 120.0(4) . . ?
C5 C4 H4A 120.0 . . ?
C3 C4 H4A 120.0 . . ?
C4 C5 C6 121.4(4) . . ?
C4 C5 H5A 119.3 . . ?
C6 C5 H5A 119.3 . . ?
C7 C6 C5 119.2(4) . . ?
C7 C6 H6A 120.4 . . ?
C5 C6 H6A 120.4 . . ?
C6 C7 C8 120.7(5) . . ?
C6 C7 H7A 119.6 . . ?
C8 C7 H7A 119.6 . . ?
C7 C8 C3 119.9(4) . . ?
C7 C8 C9 117.4(4) . . ?
C3 C8 C9 122.6(4) . . ?
N4 C9 C8 124.9(4) . . ?
N4 C9 H9A 117.6 . . ?
C8 C9 H9A 117.6 . . ?
N4 C10 C12 106.1(4) . . ?
N4 C10 C11 112.2(4) . . ?
C12 C10 C11 109.4(4) . . ?
N4 C10 C13 105.0(3) . . ?
C12 C10 C13 112.9(4) . . ?
C11 C10 C13 111.1(4) . . ?
C10 C11 H11A 109.5 . . ?
C10 C11 H11B 109.5 . . ?
H11A C11 H11B 109.5 . . ?
C10 C11 H11C 109.5 . . ?
H11A C11 H11C 109.5 . . ?
H11B C11 H11C 109.5 . . ?
C10 C12 H12A 109.5 . . ?
C10 C12 H12B 109.5 . . ?
H12A C12 H12B 109.5 . . ?
C10 C12 H12C 109.5 . . ?
H12A C12 H12C 109.5 . . ?
H12B C12 H12C 109.5 . . ?
N5 C13 C14 111.7(4) . . ?
N5 C13 C15 106.5(4) . . ?
C14 C13 C15 109.7(4) . . ?
N5 C13 C10 105.7(3) . . ?
C14 C13 C10 111.7(4) . . ?
C15 C13 C10 111.4(4) . . ?
C13 C14 H14A 109.5 . . ?
C13 C14 H14B 109.5 . . ?
H14A C14 H14B 109.5 . . ?
C13 C14 H14C 109.5 . . ?
H14A C14 H14C 109.5 . . ?
H14B C14 H14C 109.5 . . ?
C13 C15 H15A 109.5 . . ?
C13 C15 H15B 109.5 . . ?
H15A C15 H15B 109.5 . . ?
C13 C15 H15C 109.5 . . ?
H15A C15 H15C 109.5 . . ?
H15B C15 H15C 109.5 . . ?
N5 C16 C17 126.0(4) . . ?
N5 C16 H16A 117.0 . . ?
C17 C16 H16A 117.0 . . ?
C22 C17 C18 119.1(4) . . ?
C22 C17 C16 123.7(4) . . ?
C18 C17 C16 117.2(4) . . ?
C19 C18 C17 121.0(5) . . ?
C19 C18 H18A 119.5 . . ?
C17 C18 H18A 119.5 . . ?
C20 C19 C18 119.3(5) . . ?
C20 C19 H19A 120.3 . . ?
C18 C19 H19A 120.3 . . ?
C19 C20 C21 121.5(5) . . ?
C19 C20 H20A 119.3 . . ?
C21 C20 H20A 119.3 . . ?
C20 C21 C22 120.1(5) . . ?
C20 C21 H21A 119.9 . . ?
C22 C21 H21A 119.9 . . ?
O3 C22 C17 123.7(4) . . ?
O3 C22 C21 117.5(4) . . ?
C17 C22 C21 118.8(4) . . ?
O4 Cl1 O5 109.5(8) . 10_556 ?
O4 Cl1 O5 109.5(8) . . ?
O5 Cl1 O5 111.2(17) 10_556 . ?
O4 Cl1 O6 109.8(12) . . ?
O5 Cl1 O6 108.4(10) 10_556 . ?
O5 Cl1 O6 108.4(10) . . ?
O7 Cl2 O9 116.6(9) . 10_556 ?
O7 Cl2 O9 116.6(9) . . ?
O7 Cl2 O8 120.5(9) . . ?
O9 Cl2 O8 102.1(12) 10_556 . ?
O7 Cl2 O8 120.5(9) . 10_556 ?
O9 Cl2 O8 102.1(12) . 10_556 ?
O7 Cl2 O10 112.5(10) . . ?
O9 Cl2 O10 113.7(8) 10_556 . ?
O9 Cl2 O10 113.7(8) . . ?
O8 Cl2 O10 88.0(9) . . ?
O8 Cl2 O10 88.0(9) 10_556 . ?
O9 Cl2 O12 138.7(10) 10_556 . ?
O9 Cl2 O12 138.7(10) . . ?
O8 Cl2 O12 111.7(8) . . ?
O8 Cl2 O12 111.7(8) 10_556 . ?
O10 Cl2 O12 47.4(12) . . ?
O9 Cl2 O11 86.7(11) 10_556 . ?
O9 Cl2 O11 86.7(11) . . ?
O8 Cl2 O11 106.0(8) . . ?
O8 Cl2 O11 106.0(8) 10_556 . ?
O10 Cl2 O11 152.6(13) . . ?
O12 Cl2 O11 105.3(9) . . ?
O11 O7 O12 130.7(10) . . ?
O10 O12 O7 122.1(9) . . ?

loop_
_geom_bond_atom_site_label_1
_geom_bond_atom_site_label_2
_geom_bond_distance
_geom_bond_site_symmetry_2
_geom_bond_publ_flag
Fe1 N3 1.662(8) . ?
Fe1 C1 1.931(4) 2 ?
Fe1 C1 1.931(4) . ?
Fe1 C1 1.931(4) 3 ?
Fe1 C1 1.931(4) 4 ?
Fe1 C2 1.952(10) . ?
Mn1 O3 1.872(3) . ?
Mn1 O2 1.898(3) . ?
Mn1 N5 1.973(4) . ?
Mn1 N4 1.984(4) . ?
Mn1 N1 2.246(4) . ?
O1 N3 1.149(10) . ?
O2 C3 1.346(5) . ?
O3 C22 1.321(5) . ?
N1 C1 1.157(6) . ?
N2 C2 1.123(13) . ?
N4 C9 1.291(6) . ?
N4 C10 1.508(5) . ?
N5 C16 1.293(6) . ?
N5 C13 1.510(5) . ?
C3 C4 1.408(6) . ?
C3 C8 1.411(6) . ?
C4 C5 1.381(7) . ?
C4 H4A 0.9500 . ?
C5 C6 1.399(8) . ?
C5 H5A 0.9500 . ?
C6 C7 1.376(7) . ?
C6 H6A 0.9500 . ?
C7 C8 1.408(6) . ?
C7 H7A 0.9500 . ?
C8 C9 1.455(6) . ?
C9 H9A 0.9500 . ?
C10 C12 1.521(7) . ?
C10 C11 1.533(6) . ?
C10 C13 1.566(6) . ?
C11 H11A 0.9800 . ?
C11 H11B 0.9800 . ?
C11 H11C 0.9800 . ?
C12 H12A 0.9800 . ?
C12 H12B 0.9800 . ?
C12 H12C 0.9800 . ?
C13 C14 1.531(6) . ?
C13 C15 1.538(7) . ?
C14 H14A 0.9800 . ?
C14 H14B 0.9800 . ?
C14 H14C 0.9800 . ?
C15 H15A 0.9800 . ?
C15 H15B 0.9800 . ?
C15 H15C 0.9800 . ?
C16 C17 1.439(6) . ?
C16 H16A 0.9500 . ?
C17 C22 1.398(6) . ?
C17 C18 1.413(6) . ?
C18 C19 1.382(7) . ?
C18 H18A 0.9500 . ?
C19 C20 1.372(8) . ?
C19 H19A 0.9500 . ?
C20 C21 1.378(7) . ?
C20 H20A 0.9500 . ?
C21 C22 1.416(6) . ?
C21 H21A 0.9500 . ?
Cl1 O4 1.346(12) . ?
Cl1 O5 1.384(12) 10_556 ?
Cl1 O5 1.384(12) . ?
Cl1 O6 1.397(12) . ?
Cl2 O7 1.424(12) . ?
Cl2 O9 1.433(11) 10_556 ?
Cl2 O9 1.433(11) . ?
Cl2 O8 1.435(11) . ?
Cl2 O8 1.436(11) 10_556 ?
Cl2 O10 1.440(12) . ?
Cl2 O12 1.455(12) . ?
Cl2 O11 1.466(12) . ?
O7 O11 0.99(3) . ?
O7 O12 1.55(3) . ?
O9 O8 0.71(3) . ?
O10 O12 1.16(3) . ?
O1S C1S 1.41(3) . ?
O2S C2S 1.59(3) . ?
O2S C2S 1.59(3) 10_556 ?
